data_2233853
loop_
_publ_author_name
'El-Azab, Adel S.'
'Abdel-Aziz, Alaa A.-M.'
'Ng, Seik Weng'
'Tiekink, Edward R. T.'

_publ_section_title
;
 2-Methyl-3-(2-methylphenyl)-4-oxo-3,4-dihydroquinazolin-8-yl
 4-methylbenzoate
;
_journal_coeditor_code HB6636
_journal_issue 3
_journal_name_full 'Acta Crystallographica Section E'
_journal_page_first o734
_journal_page_last o735
_journal_paper_doi 10.1107/S1600536812006265
_journal_volume 68
_journal_year 2012
_chemical_formula_iupac 'C24 H20 N2 O3'
_chemical_formula_moiety 'C24 H20 N2 O3'
_chemical_formula_sum 'C24 H20 N2 O3'
_chemical_formula_weight 384.42
_chemical_name_systematic
;
2-Methyl-3-(2-methylphenyl)-4-oxo-3,4-dihydroquinazolin-8-yl 4-methylbenzoate
;
_space_group_IT_number 14
_symmetry_cell_setting monoclinic
_symmetry_space_group_name_Hall '-P 2ybc'
_symmetry_space_group_name_H-M 'P 1 21/c 1'
_atom_sites_solution_hydrogens geom
_atom_sites_solution_primary direct
_atom_sites_solution_secondary difmap
_audit_creation_method SHELXL97
_cell_angle_alpha 90.00
_cell_angle_beta 97.286(2)
_cell_angle_gamma 90.00
_cell_formula_units_Z 4
_cell_length_a 18.8216(5)
_cell_length_b 7.6332(2)
_cell_length_c 13.3092(3)
_cell_measurement_reflns_used 3857
_cell_measurement_temperature 100(2)
_cell_measurement_theta_max 76.5145
_cell_measurement_theta_min 3.3450
_cell_volume 1896.68(8)
_computing_cell_refinement 'CrysAlis PRO (Agilent, 2011)'
_computing_data_collection 'CrysAlis PRO (Agilent, 2011)'
_computing_data_reduction 'CrysAlis PRO (Agilent, 2011)'
_computing_molecular_graphics
;
ORTEP-3 (Farrugia, 1997) and DIAMOND (Brandenburg, 2006)
;
_computing_publication_material 'publCIF (Westrip, 2010)'
_computing_structure_refinement 'SHELXL97 (Sheldrick, 2008)'
_computing_structure_solution 'SHELXS97 (Sheldrick, 2008)'
_diffrn_ambient_temperature 100(2)
_diffrn_detector_area_resol_mean 10.4041
_diffrn_measured_fraction_theta_full 0.969
_diffrn_measured_fraction_theta_max 0.969
_diffrn_measurement_device_type 'Agilent SuperNova Dual diffractometer with an Atlas detector'
_diffrn_measurement_method \w
_diffrn_radiation_monochromator Mirror
_diffrn_radiation_source 'SuperNova (Cu) X-ray Source'
_diffrn_radiation_type CuK\a
_diffrn_radiation_wavelength 1.5418
_diffrn_reflns_av_R_equivalents 0.0268
_diffrn_reflns_av_sigmaI/netI 0.0293
_diffrn_reflns_limit_h_max 23
_diffrn_reflns_limit_h_min -23
_diffrn_reflns_limit_k_max 9
_diffrn_reflns_limit_k_min -9
_diffrn_reflns_limit_l_max 8
_diffrn_reflns_limit_l_min -16
_diffrn_reflns_number 7966
_diffrn_reflns_theta_full 76.72
_diffrn_reflns_theta_max 76.72
_diffrn_reflns_theta_min 4.74
_diffrn_standards_decay_% 0
_diffrn_standards_interval_count 0
_diffrn_standards_interval_time 0
_diffrn_standards_number 0
_exptl_absorpt_coefficient_mu 0.723
_exptl_absorpt_correction_T_max 1.00000
_exptl_absorpt_correction_T_min 0.75538
_exptl_absorpt_correction_type multi-scan
_exptl_absorpt_process_details '(CrysAlis PRO; Agilent, 2011)'
_exptl_crystal_colour colourless
_exptl_crystal_density_diffrn 1.346
_exptl_crystal_density_method 'not measured'
_exptl_crystal_description prism
_exptl_crystal_F_000 808
_exptl_crystal_size_max 0.25
_exptl_crystal_size_mid 0.20
_exptl_crystal_size_min 0.15
_refine_diff_density_max 1.092
_refine_diff_density_min -0.333
_refine_ls_extinction_method none
_refine_ls_goodness_of_fit_ref 1.058
_refine_ls_hydrogen_treatment constr
_refine_ls_matrix_type full
_refine_ls_number_parameters 265
_refine_ls_number_reflns 3883
_refine_ls_number_restraints 0
_refine_ls_restrained_S_all 1.058
_refine_ls_R_factor_all 0.0727
_refine_ls_R_factor_gt 0.0673
_refine_ls_shift/su_max 0.000
_refine_ls_shift/su_mean 0.000
_refine_ls_structure_factor_coef Fsqd
_refine_ls_weighting_details 'calc w = 1/[\s^2^(Fo^2^)+(0.0962P)^2^+2.1880P] where P=(Fo^2^+2Fc^2^)/3'
_refine_ls_weighting_scheme calc
_refine_ls_wR_factor_gt 0.1798
_refine_ls_wR_factor_ref 0.1857
_reflns_number_gt 3478
_reflns_number_total 3883
_reflns_threshold_expression I>2\s(I)
_cod_data_source_file hb6636.cif
_cod_data_source_block I
_cod_original_sg_symbol_H-M 'P 21/c'
_cod_database_code 2233853
_cod_database_fobs_code 2233853

loop_
_symmetry_equiv_pos_as_xyz
'x, y, z'
'-x, y+1/2, -z+1/2'
'-x, -y, -z'
'x, -y-1/2, z-1/2'

loop_
_atom_site_type_symbol
_atom_site_label
_atom_site_fract_x
_atom_site_fract_y
_atom_site_fract_z
_atom_site_U_iso_or_equiv
_atom_site_adp_type
_atom_site_calc_flag
_atom_site_refinement_flags
_atom_site_occupancy
_atom_site_symmetry_multiplicity
O O1 0.37531(7) 0.7195(2) 0.60223(11) 0.0223(3) Uani d . 1 1
O O2 0.31966(8) 0.9210(2) 0.49638(12) 0.0279(4) Uani d . 1 1
O O3 0.10542(9) 0.3305(2) 0.65096(12) 0.0339(4) Uani d . 1 1
N N1 0.27420(9) 0.4903(2) 0.50849(12) 0.0211(4) Uani d . 1 1
N N2 0.17341(10) 0.3084(3) 0.52035(13) 0.0267(4) Uani d . 1 1
C C1 0.43599(11) 0.8207(3) 0.46864(15) 0.0212(4) Uani d . 1 1
C C2 0.49532(11) 0.7190(3) 0.50441(16) 0.0238(4) Uani d . 1 1
H H2 0.4958 0.6552 0.5658 0.029 Uiso calc R 1 1
C C3 0.55359(11) 0.7105(3) 0.45073(16) 0.0246(4) Uani d . 1 1
H H3 0.5939 0.6414 0.4760 0.030 Uiso calc R 1 1
C C4 0.55385(11) 0.8024(3) 0.35973(16) 0.0237(4) Uani d . 1 1
C C5 0.49471(12) 0.9054(3) 0.32543(16) 0.0254(5) Uani d . 1 1
H H5 0.4943 0.9695 0.2642 0.030 Uiso calc R 1 1
C C6 0.43625(11) 0.9158(3) 0.37932(16) 0.0235(4) Uani d . 1 1
H H6 0.3965 0.9877 0.3553 0.028 Uiso calc R 1 1
C C7 0.61739(12) 0.7901(3) 0.30194(17) 0.0277(5) Uani d . 1 1
H H7A 0.6324 0.6674 0.2988 0.041 Uiso calc R 1 1
H H7B 0.6569 0.8599 0.3363 0.041 Uiso calc R 1 1
H H7C 0.6042 0.8348 0.2331 0.041 Uiso calc R 1 1
C C8 0.37095(11) 0.8299(3) 0.52067(15) 0.0209(4) Uani d . 1 1
C C9 0.31180(11) 0.6918(3) 0.64461(15) 0.0210(4) Uani d . 1 1
C C10 0.30198(11) 0.7733(3) 0.73413(15) 0.0233(4) Uani d . 1 1
H H10 0.3360 0.8566 0.7634 0.028 Uiso calc R 1 1
C C11 0.24158(12) 0.7332(3) 0.78214(15) 0.0255(5) Uani d . 1 1
H H11 0.2340 0.7921 0.8428 0.031 Uiso calc R 1 1
C C12 0.19361(11) 0.6093(3) 0.74151(15) 0.0236(4) Uani d . 1 1
H H12 0.1533 0.5808 0.7746 0.028 Uiso calc R 1 1
C C13 0.20422(11) 0.5243(3) 0.65079(15) 0.0214(4) Uani d . 1 1
C C14 0.26278(10) 0.5673(3) 0.59976(14) 0.0195(4) Uani d . 1 1
C C15 0.15613(11) 0.3839(3) 0.61094(15) 0.0252(5) Uani d . 1 1
C C16 0.23027(11) 0.3681(3) 0.47275(15) 0.0228(4) Uani d . 1 1
C C17 0.24100(12) 0.2818(3) 0.37470(16) 0.0270(5) Uani d . 1 1
H H17A 0.2801 0.3402 0.3458 0.040 Uiso calc R 1 1
H H17B 0.1968 0.2906 0.3273 0.040 Uiso calc R 1 1
H H17C 0.2531 0.1581 0.3869 0.040 Uiso calc R 1 1
C C18 0.12952(13) 0.1602(3) 0.47919(16) 0.0311(5) Uani d . 1 1
C C19 0.15047(12) -0.0095(3) 0.50999(18) 0.0316(5) Uani d . 1 1
H H19 0.1922 -0.0288 0.5567 0.038 Uiso calc R 1 1
C C20 0.10838(14) -0.1495(3) 0.47021(19) 0.0348(5) Uani d . 1 1
H H20 0.1219 -0.2665 0.4880 0.042 Uiso calc R 1 1
C C21 0.04685(13) -0.1168(4) 0.40471(19) 0.0362(6) Uani d . 1 1
H H21 0.0177 -0.2127 0.3794 0.043 Uiso calc R 1 1
C C22 0.02648(14) 0.0491(4) 0.37508(18) 0.0350(6) Uani d . 1 1
H H22 -0.0158 0.0669 0.3291 0.042 Uiso calc R 1 1
C C23 0.06853(13) 0.1950(4) 0.41299(18) 0.0333(5) Uani d . 1 1
C C24 0.04695(14) 0.3739(4) 0.3848(2) 0.0406(6) Uani d . 1 1
H H24A 0.0457 0.4443 0.4461 0.061 Uiso calc R 1 1
H H24B -0.0008 0.3725 0.3455 0.061 Uiso calc R 1 1
H H24C 0.0814 0.4250 0.3437 0.061 Uiso calc R 1 1

loop_
_atom_site_aniso_label
_atom_site_aniso_U_11
_atom_site_aniso_U_22
_atom_site_aniso_U_33
_atom_site_aniso_U_12
_atom_site_aniso_U_13
_atom_site_aniso_U_23
O1 0.0183(7) 0.0267(8) 0.0224(7) -0.0018(6) 0.0046(5) 0.0041(6)
O2 0.0240(7) 0.0329(9) 0.0279(8) 0.0037(6) 0.0072(6) 0.0059(6)
O3 0.0299(8) 0.0486(11) 0.0258(8) -0.0159(7) 0.0138(6) -0.0061(7)
N1 0.0214(8) 0.0249(9) 0.0181(8) -0.0008(7) 0.0062(6) 0.0012(7)
N2 0.0267(9) 0.0356(11) 0.0194(8) -0.0107(8) 0.0094(7) -0.0046(7)
C1 0.0214(10) 0.0221(10) 0.0205(9) -0.0031(8) 0.0043(7) -0.0025(8)
C2 0.0239(10) 0.0247(11) 0.0233(10) -0.0016(8) 0.0044(8) 0.0014(8)
C3 0.0232(10) 0.0225(11) 0.0286(11) 0.0005(8) 0.0054(8) 0.0004(8)
C4 0.0246(10) 0.0235(10) 0.0243(10) -0.0048(8) 0.0083(8) -0.0056(8)
C5 0.0290(11) 0.0271(11) 0.0209(10) -0.0024(9) 0.0065(8) 0.0012(8)
C6 0.0230(10) 0.0247(10) 0.0227(10) -0.0004(8) 0.0032(8) 0.0008(8)
C7 0.0283(11) 0.0281(11) 0.0286(11) -0.0006(9) 0.0113(9) -0.0020(9)
C8 0.0212(9) 0.0223(10) 0.0193(9) -0.0029(8) 0.0030(7) -0.0009(7)
C9 0.0189(9) 0.0239(10) 0.0209(9) 0.0005(8) 0.0057(7) 0.0044(8)
C10 0.0269(10) 0.0209(10) 0.0218(10) -0.0011(8) 0.0015(8) 0.0013(8)
C11 0.0321(11) 0.0273(11) 0.0183(9) 0.0010(9) 0.0080(8) -0.0001(8)
C12 0.0238(10) 0.0286(11) 0.0195(9) 0.0006(8) 0.0075(8) 0.0018(8)
C13 0.0205(9) 0.0266(10) 0.0178(9) -0.0003(8) 0.0054(7) 0.0024(8)
C14 0.0201(9) 0.0231(10) 0.0159(9) 0.0013(8) 0.0040(7) 0.0022(7)
C15 0.0237(10) 0.0344(12) 0.0188(9) -0.0042(9) 0.0074(8) -0.0003(8)
C16 0.0241(10) 0.0273(11) 0.0183(9) -0.0028(8) 0.0078(8) 0.0016(8)
C17 0.0309(11) 0.0317(12) 0.0203(10) -0.0060(9) 0.0108(8) -0.0036(8)
C18 0.0319(12) 0.0415(14) 0.0218(10) -0.0080(10) 0.0102(9) -0.0064(9)
C19 0.0276(11) 0.0339(13) 0.0347(12) -0.0023(9) 0.0096(9) -0.0011(10)
C20 0.0356(12) 0.0355(13) 0.0355(12) -0.0007(10) 0.0131(10) 0.0001(10)
C21 0.0293(12) 0.0482(15) 0.0334(12) -0.0061(11) 0.0128(9) -0.0019(11)
C22 0.0357(12) 0.0456(14) 0.0254(11) 0.0019(11) 0.0106(9) -0.0053(10)
C23 0.0307(12) 0.0432(14) 0.0276(11) -0.0010(10) 0.0106(9) -0.0032(10)
C24 0.0332(13) 0.0548(17) 0.0332(13) 0.0001(12) 0.0013(10) -0.0041(12)

loop_
_atom_type_symbol
_atom_type_description
_atom_type_scat_dispersion_real
_atom_type_scat_dispersion_imag
_atom_type_scat_source
C C 0.0181 0.0091 'International Tables Vol C Tables 4.2.6.8 and 6.1.1.4'
H H 0.0000 0.0000 'International Tables Vol C Tables 4.2.6.8 and 6.1.1.4'
N N 0.0311 0.0180 'International Tables Vol C Tables 4.2.6.8 and 6.1.1.4'
O O 0.0492 0.0322 'International Tables Vol C Tables 4.2.6.8 and 6.1.1.4'

loop_
_geom_angle_atom_site_label_1
_geom_angle_atom_site_label_2
_geom_angle_atom_site_label_3
_geom_angle
C8 O1 C9 116.36(15)
C16 N1 C14 117.56(17)
C16 N2 C15 122.04(18)
C16 N2 C18 120.91(17)
C15 N2 C18 117.04(17)
C6 C1 C2 119.51(19)
C6 C1 C8 117.80(19)
C2 C1 C8 122.68(19)
C3 C2 C1 120.2(2)
C3 C2 H2 119.9
C1 C2 H2 119.9
C2 C3 C4 120.9(2)
C2 C3 H3 119.6
C4 C3 H3 119.6
C5 C4 C3 118.45(19)
C5 C4 C7 121.5(2)
C3 C4 C7 120.1(2)
C6 C5 C4 121.1(2)
C6 C5 H5 119.5
C4 C5 H5 119.5
C5 C6 C1 119.9(2)
C5 C6 H6 120.0
C1 C6 H6 120.0
C4 C7 H7A 109.5
C4 C7 H7B 109.5
H7A C7 H7B 109.5
C4 C7 H7C 109.5
H7A C7 H7C 109.5
H7B C7 H7C 109.5
O2 C8 O1 122.40(18)
O2 C8 C1 125.79(19)
O1 C8 C1 111.81(17)
C10 C9 O1 119.68(18)
C10 C9 C14 121.38(18)
O1 C9 C14 118.63(18)
C9 C10 C11 120.0(2)
C9 C10 H10 120.0
C11 C10 H10 120.0
C12 C11 C10 120.06(19)
C12 C11 H11 120.0
C10 C11 H11 120.0
C11 C12 C13 119.92(19)
C11 C12 H12 120.0
C13 C12 H12 120.0
C14 C13 C12 120.85(19)
C14 C13 C15 118.97(18)
C12 C13 C15 120.12(18)
N1 C14 C9 119.44(17)
N1 C14 C13 122.78(18)
C9 C14 C13 117.77(18)
O3 C15 N2 121.0(2)
O3 C15 C13 124.76(19)
N2 C15 C13 114.28(17)
N1 C16 N2 124.17(18)
N1 C16 C17 119.07(18)
N2 C16 C17 116.75(18)
C16 C17 H17A 109.5
C16 C17 H17B 109.5
H17A C17 H17B 109.5
C16 C17 H17C 109.5
H17A C17 H17C 109.5
H17B C17 H17C 109.5
C23 C18 C19 123.1(2)
C23 C18 N2 118.2(2)
C19 C18 N2 118.7(2)
C20 C19 C18 118.2(2)
C20 C19 H19 120.9
C18 C19 H19 120.9
C21 C20 C19 119.4(2)
C21 C20 H20 120.3
C19 C20 H20 120.3
C22 C21 C20 122.1(3)
C22 C21 H21 118.9
C20 C21 H21 118.9
C21 C22 C23 120.0(2)
C21 C22 H22 120.0
C23 C22 H22 120.0
C18 C23 C22 117.1(2)
C18 C23 C24 121.7(2)
C22 C23 C24 121.2(2)
C23 C24 H24A 109.5
C23 C24 H24B 109.5
H24A C24 H24B 109.5
C23 C24 H24C 109.5
H24A C24 H24C 109.5
H24B C24 H24C 109.5

loop_
_geom_bond_atom_site_label_1
_geom_bond_atom_site_label_2
_geom_bond_distance
O1 C8 1.368(2)
O1 C9 1.401(2)
O2 C8 1.201(3)
O3 C15 1.220(3)
N1 C16 1.296(3)
N1 C14 1.390(3)
N2 C16 1.388(3)
N2 C15 1.411(3)
N2 C18 1.465(3)
C1 C6 1.393(3)
C1 C2 1.394(3)
C1 C8 1.483(3)
C2 C3 1.384(3)
C2 H2 0.9500
C3 C4 1.400(3)
C3 H3 0.9500
C4 C5 1.391(3)
C4 C7 1.505(3)
C5 C6 1.390(3)
C5 H5 0.9500
C6 H6 0.9500
C7 H7A 0.9800
C7 H7B 0.9800
C7 H7C 0.9800
C9 C10 1.377(3)
C9 C14 1.404(3)
C10 C11 1.407(3)
C10 H10 0.9500
C11 C12 1.370(3)
C11 H11 0.9500
C12 C13 1.407(3)
C12 H12 0.9500
C13 C14 1.405(3)
C13 C15 1.459(3)
C16 C17 1.498(3)
C17 H17A 0.9800
C17 H17B 0.9800
C17 H17C 0.9800
C18 C23 1.381(3)
C18 C19 1.400(4)
C19 C20 1.394(3)
C19 H19 0.9500
C20 C21 1.381(4)
C20 H20 0.9500
C21 C22 1.367(4)
C21 H21 0.9500
C22 C23 1.421(4)
C22 H22 0.9500
C23 C24 1.460(4)
C24 H24A 0.9800
C24 H24B 0.9800
C24 H24C 0.9800

loop_
_geom_hbond_atom_site_label_D
_geom_hbond_atom_site_label_H
_geom_hbond_atom_site_label_A
_geom_hbond_site_symmetry_A
_geom_hbond_distance_DH
_geom_hbond_distance_HA
_geom_hbond_distance_DA
_geom_hbond_angle_DHA
C17 H17C O2 1_545 0.98 2.55 3.434(3) 150
C21 H21 O3 3_556 0.95 2.47 3.299(3) 146
C12 H12 Cg1 4_566 0.95 2.79 3.658(2) 153

loop_
_geom_torsion_atom_site_label_1
_geom_torsion_atom_site_label_2
_geom_torsion_atom_site_label_3
_geom_torsion_atom_site_label_4
_geom_torsion
C6 C1 C2 C3 -1.0(3)
C8 C1 C2 C3 177.69(19)
C1 C2 C3 C4 -0.4(3)
C2 C3 C4 C5 1.2(3)
C2 C3 C4 C7 -179.4(2)
C3 C4 C5 C6 -0.7(3)
C7 C4 C5 C6 180.0(2)
C4 C5 C6 C1 -0.7(3)
C2 C1 C6 C5 1.5(3)
C8 C1 C6 C5 -177.18(19)
C9 O1 C8 O2 12.0(3)
C9 O1 C8 C1 -167.83(17)
C6 C1 C8 O2 -5.0(3)
C2 C1 C8 O2 176.3(2)
C6 C1 C8 O1 174.84(17)
C2 C1 C8 O1 -3.8(3)
C8 O1 C9 C10 -103.9(2)
C8 O1 C9 C14 82.5(2)
O1 C9 C10 C11 -173.89(18)
C14 C9 C10 C11 -0.4(3)
C9 C10 C11 C12 1.9(3)
C10 C11 C12 C13 -1.1(3)
C11 C12 C13 C14 -1.3(3)
C11 C12 C13 C15 175.8(2)
C16 N1 C14 C9 175.77(19)
C16 N1 C14 C13 -3.4(3)
C10 C9 C14 N1 178.96(19)
O1 C9 C14 N1 -7.5(3)
C10 C9 C14 C13 -1.9(3)
O1 C9 C14 C13 171.66(17)
C12 C13 C14 N1 -178.11(18)
C15 C13 C14 N1 4.8(3)
C12 C13 C14 C9 2.7(3)
C15 C13 C14 C9 -174.38(18)
C16 N2 C15 O3 179.2(2)
C18 N2 C15 O3 -2.1(3)
C16 N2 C15 C13 -1.9(3)
C18 N2 C15 C13 176.80(19)
C14 C13 C15 O3 176.9(2)
C12 C13 C15 O3 -0.3(3)
C14 C13 C15 N2 -2.0(3)
C12 C13 C15 N2 -179.15(19)
C14 N1 C16 N2 -0.8(3)
C14 N1 C16 C17 -179.84(18)
C15 N2 C16 N1 3.5(3)
C18 N2 C16 N1 -175.1(2)
C15 N2 C16 C17 -177.4(2)
C18 N2 C16 C17 4.0(3)
C16 N2 C18 C23 -92.2(3)
C15 N2 C18 C23 89.1(3)
C16 N2 C18 C19 88.9(3)
C15 N2 C18 C19 -89.7(3)
C23 C18 C19 C20 1.3(3)
N2 C18 C19 C20 -179.9(2)
C18 C19 C20 C21 -1.9(3)
C19 C20 C21 C22 1.8(4)
C20 C21 C22 C23 -0.9(4)
C19 C18 C23 C22 -0.5(3)
N2 C18 C23 C22 -179.30(19)
C19 C18 C23 C24 178.1(2)
N2 C18 C23 C24 -0.7(3)
C21 C22 C23 C18 0.3(3)
C21 C22 C23 C24 -178.3(2)

loop_
_cod_related_entry_id
_cod_related_entry_database
_cod_related_entry_code
1 ChemSpider 30657506
